data_1544334
loop_
_publ_author_name
'Marin, S.J.'
'O'Keeffe, M.'
'Partin, D.E.'

_publ_section_title
;
 Structures and crystal chemistry of ordered spinels: LiFe5O8, LiZnNbO4,
 and Zn2TiO4
;
_journal_name_full 'Journal of Solid State Chemistry'
_journal_page_first 413
_journal_page_last 419
_journal_volume 113
_journal_year 1994
_chemical_formula_sum 'O4 Ti Zn2'
_chemical_name_common 'Zn2TiO4 ordered spinel'
_space_group_IT_number 95
_space_group_name_H-M_alt 'P 43 2 2'
_symmetry_space_group_name_Hall 'P 4cw 2c'
_symmetry_space_group_name_H-M 'P 43 2 2'
_cell_angle_alpha 90
_cell_angle_beta 90
_cell_angle_gamma 90
_cell_formula_units_Z 4
_cell_length_a 5.9927(2)
_cell_length_b 5.9927(2)
_cell_length_c 8.4266(2)
_cell_volume 302.620(16)
_cod_data_source_file Zn2TiO4.cif
_cod_data_source_block Zn2TiO4
_cod_original_formula_sum 'Zn2 Ti O4'
_cod_database_code 1544334

loop_
_space_group_symop_operation_xyz
'x, y, z'
'-x, -y, z+1/2'
'-y, x, z+3/4'
'y, -x, z+1/4'
'-x, y, -z'
'x, -y, -z+1/2'
'y, x, -z+1/4'
'-y, -x, -z+3/4'

loop_
_atom_site_label
_atom_site_occupancy
_atom_site_fract_x
_atom_site_fract_y
_atom_site_fract_z
_atom_site_adp_type
_atom_site_B_iso_or_equiv
_atom_site_type_symbol
Zn1 1.0 0.2580(9) 0.000000 0.250000 Biso 0.650000 Zn
Zn2 1.0 0.2545(4) 0.2545(4) 0.625000 Biso 0.520000 Zn
Ti 1.0 0.500000 0.2361(2) 0.000000 Biso 1.730000 Ti
O1 1.0 0.2648(4) 0.0307(4) 0.0004(4) Biso 0.850000 O
O2 1.0 0.2551(4) 0.4867(4) 0.0173(2) Biso 0.960000 O
